data_1536036
loop_
_publ_author_name
'Chikhrii, S.I.'
'Orishchin, S.V.'
'Babizhet'sky, V.S.'
'Kuz'ma, Yu.B.'
'Aksel'rud, L.G.'

_publ_section_title
;
 Sm20Ni41.6P30 and Tb15Ni28P21 new members of homologic series of
 hexagonal double-grid structures
;
_journal_name_full Kristallografiya
_journal_page_first 262
_journal_page_last 265
_journal_volume 38
_journal_year 1993
_chemical_formula_sum 'Ni28 P21 Tb15'
_chemical_name_systematic 'Tb15 Ni28 P21'
_space_group_IT_number 176
_symmetry_space_group_name_Hall '-P 6c'
_symmetry_space_group_name_H-M 'P 63/m'
_cell_angle_alpha 90
_cell_angle_beta 90
_cell_angle_gamma 120
_cell_formula_units_Z 2
_cell_length_a 24.17
_cell_length_b 24.17
_cell_length_c 3.825
_cell_volume 1935.153
_citation_journal_id_ASTM KRISAJ
_cod_data_source_file Chikhrii_KRISAJ_1993_1368.cif
_cod_data_source_block Ni28P21Tb15
_cod_database_code 1536036

loop_
_symmetry_equiv_pos_as_xyz
x,y,z
x-y,x,z+1/2
-y,x-y,z
-x,-y,z+1/2
-x+y,-x,z
y,-x+y,z+1/2
-x,-y,-z
-x+y,-x,-z-1/2
y,-x+y,-z
x,y,-z-1/2
x-y,x,-z
-y,x-y,-z-1/2

loop_
_atom_site_label
_atom_site_type_symbol
_atom_site_fract_x
_atom_site_fract_y
_atom_site_fract_z
_atom_site_occupancy
_atom_site_U_iso_or_equiv
Tb2 Tb 0.0955 0.4151 0.25 1 0.0
P2 P 0.425 0.077 0.25 1 0.0
Ni4 Ni 0.2012 0.2437 0.25 1 0.0
P7 P 0.866 0.006 0.25 1 0.0
Ni7 Ni 0.4643 0.0093 0.25 1 0.0
Ni9 Ni 0.6411 0.16 0.25 1 0.0
Tb4 Tb 0.2665 0.5613 0.25 1 0.0
Ni3 Ni 0.1714 0.0559 0.25 1 0.0
Ni2 Ni 0.0349 0.1029 0.25 1 0.0
P3 P 0.575 0.055 0.25 1 0.0
Tb5 Tb 0.4168 0.5335 0.25 1 0.0
Ni10 Ni 0.7877 0.1353 0.25 1 0.0
Ni5 Ni 0.3174 0.0316 0.25 1 0.0
Ni6 Ni 0.3691 0.3915 0.25 1 0.0
Ni8 Ni 0.4917 0.1861 0.25 1 0.0
Ni1 Ni 0.6667 0.3333 0.25 1 0.0
P4 P 0.602 0.222 0.25 1 0.0
P6 P 0.745 0.204 0.25 1 0.0
P5 P 0.726 0.031 0.25 1 0.0
Tb1 Tb 0.0685 0.2417 0.25 1 0.0
Tb3 Tb 0.2417 0.3866 0.25 1 0.0
P1 P 0.285 0.107 0.25 1 0.0
